data_7105060
loop_
_publ_author_name
'Gopinath, Pushparathinam'
'Nilaya, Surapaneni'
'Debi, Tripathy Ranjan'
'Ramkumar, Venkatachalam'
'Muraleedharan, Kannoth Manheri'

_publ_section_title
;
 As many as six tandem reactions in one step! Unprecedented formation
 of highly functionalized benzothiophenes.
;
_journal_issue 46
_journal_name_full 'Chemical communications (Cambridge, England)'
_journal_page_first 7131
_journal_page_last 7133
_journal_paper_doi 10.1039/b914424b
_journal_year 2009
_chemical_formula_moiety 'C14 H14 O4 S'
_chemical_formula_sum 'C14 H14 O4 S'
_chemical_formula_weight 278.31
_chemical_name_systematic
;

?

;
_space_group_IT_number 14
_symmetry_cell_setting monoclinic
_symmetry_space_group_name_Hall '-P 2ybc'
_symmetry_space_group_name_H-M 'P 1 21/c 1'
_atom_sites_solution_hydrogens geom
_atom_sites_solution_primary direct
_atom_sites_solution_secondary difmap
_audit_creation_method SHELXL-97
_cell_angle_alpha 90.00
_cell_angle_beta 103.761(3)
_cell_angle_gamma 90.00
_cell_formula_units_Z 4
_cell_length_a 18.9046(9)
_cell_length_b 5.6296(3)
_cell_length_c 13.0661(8)
_cell_measurement_reflns_used 1959
_cell_measurement_temperature 298(2)
_cell_measurement_theta_max 22.85
_cell_measurement_theta_min 3.14
_cell_volume 1350.65(13)
_computing_cell_refinement APEXII,Bruker,2004
_computing_data_collection APEXII,Bruker,2004
_computing_data_reduction 'SAINT PLUS ,Bruker,2004'
_computing_molecular_graphics 'ORTEP-3 (Farrugia, 1997)'
_computing_publication_material 'SHELXL-97 (Sheldrick, 1997)'
_computing_structure_refinement 'SHELXL-97 (Sheldrick, 1997)'
_computing_structure_solution 'SHELXS-97 (Sheldrick, 1997)'
_diffrn_ambient_temperature 298(2)
_diffrn_measured_fraction_theta_full 0.979
_diffrn_measured_fraction_theta_max 0.952
_diffrn_measurement_device_type 'Bruker ApexII CCD area detector'
_diffrn_measurement_method 'phi and omega scans'
_diffrn_radiation_monochromator graphite
_diffrn_radiation_source 'fine-focus sealed tube'
_diffrn_radiation_type MoK\a
_diffrn_radiation_wavelength 0.71073
_diffrn_reflns_av_R_equivalents 0.0371
_diffrn_reflns_av_sigmaI/netI 0.0584
_diffrn_reflns_limit_h_max 19
_diffrn_reflns_limit_h_min -24
_diffrn_reflns_limit_k_max 7
_diffrn_reflns_limit_k_min -7
_diffrn_reflns_limit_l_max 17
_diffrn_reflns_limit_l_min -14
_diffrn_reflns_number 9308
_diffrn_reflns_theta_full 25.00
_diffrn_reflns_theta_max 28.32
_diffrn_reflns_theta_min 1.11
_exptl_absorpt_coefficient_mu 0.246
_exptl_absorpt_correction_T_max 0.9663
_exptl_absorpt_correction_T_min 0.9187
_exptl_absorpt_correction_type multi-scan
_exptl_absorpt_process_details 'SADABS (Bruker, 1999)'
_exptl_crystal_colour colourless
_exptl_crystal_density_diffrn 1.369
_exptl_crystal_density_method 'not measured'
_exptl_crystal_description Rectangular
_exptl_crystal_F_000 584
_exptl_crystal_size_max 0.35
_exptl_crystal_size_mid 0.15
_exptl_crystal_size_min 0.14
_refine_diff_density_max 0.344
_refine_diff_density_min -0.220
_refine_diff_density_rms 0.050
_refine_ls_extinction_method none
_refine_ls_goodness_of_fit_ref 1.018
_refine_ls_hydrogen_treatment mixed
_refine_ls_matrix_type full
_refine_ls_number_parameters 181
_refine_ls_number_reflns 3206
_refine_ls_number_restraints 0
_refine_ls_restrained_S_all 1.018
_refine_ls_R_factor_all 0.1060
_refine_ls_R_factor_gt 0.0506
_refine_ls_shift/su_max 0.000
_refine_ls_shift/su_mean 0.000
_refine_ls_structure_factor_coef Fsqd
_refine_ls_weighting_details 'calc w=1/[\s^2^(Fo^2^)+(0.0622P)^2^+0.4183P] where P=(Fo^2^+2Fc^2^)/3'
_refine_ls_weighting_scheme calc
_refine_ls_wR_factor_gt 0.1127
_refine_ls_wR_factor_ref 0.1443
_reflns_number_gt 1890
_reflns_number_total 3206
_reflns_threshold_expression >2sigma(I)
_cod_data_source_file b914424b.txt
_cod_data_source_block 272c
_cod_depositor_comments
;
The following automatic conversions were performed:
'_symmetry_cell_setting' value 'Monoclinic' changed to 'monoclinic'
according to '/home/saulius/struct/CIF-dictionaries/cif_core.dic'
dictionary named 'cif_core.dic' version 2.4.1 from
2010-06-29.

'_exptl_absorpt_correction_type' value 'Multi-scan' changed
to 'multi-scan' according to
'/home/saulius/struct/CIF-dictionaries/cif_core.dic' dictionary named
'cif_core.dic' version 2.4.1 from 2010-06-29.

Automatic conversion script
Id: cif_fix_enum 1527 2010-12-29 10:47:43Z saulius 
;
_cod_original_sg_symbol_Hall '-P 2ybc '
_cod_original_sg_symbol_H-M P2(1)/c
_cod_database_code 7105060

loop_
_symmetry_equiv_pos_as_xyz
'x, y, z'
'-x, y+1/2, -z+1/2'
'-x, -y, -z'
'x, -y-1/2, z-1/2'

loop_
_atom_site_label
_atom_site_type_symbol
_atom_site_fract_x
_atom_site_fract_y
_atom_site_fract_z
_atom_site_U_iso_or_equiv
_atom_site_adp_type
_atom_site_occupancy
_atom_site_symmetry_multiplicity
_atom_site_calc_flag
_atom_site_refinement_flags
_atom_site_disorder_assembly
_atom_site_disorder_group
C1 C 0.36295(15) 0.7647(5) 0.1775(2) 0.0513(7) Uani 1 1 d . . .
H1 H 0.3389 0.7823 0.1071 0.062 Uiso 1 1 calc R . .
C2 C 0.41913(14) 0.9134(5) 0.2239(3) 0.0566(8) Uani 1 1 d . . .
H2 H 0.4333 1.0328 0.1837 0.068 Uiso 1 1 calc R . .
C3 C 0.45529(14) 0.8896(5) 0.3291(3) 0.0563(8) Uani 1 1 d . . .
H3 H 0.4929 0.9936 0.3582 0.068 Uiso 1 1 calc R . .
C4 C 0.43635(14) 0.7155(5) 0.3907(2) 0.0520(7) Uani 1 1 d . . .
H4 H 0.4608 0.7002 0.4611 0.062 Uiso 1 1 calc R . .
C5 C 0.37941(12) 0.5609(4) 0.3456(2) 0.0405(6) Uani 1 1 d . . .
C6 C 0.34933(13) 0.3703(5) 0.3933(2) 0.0417(6) Uani 1 1 d . . .
C7 C 0.29166(13) 0.2600(4) 0.32630(19) 0.0399(6) Uani 1 1 d . . .
C8 C 0.34318(13) 0.5867(4) 0.2396(2) 0.0408(6) Uani 1 1 d . . .
C9 C 0.25247(13) 0.0665(5) 0.3594(2) 0.0433(6) Uani 1 1 d . . .
C10 C 0.18764(13) -0.0380(5) 0.2826(2) 0.0474(7) Uani 1 1 d . . .
H10A H 0.2045 -0.1120 0.2257 0.057 Uiso 1 1 calc R . .
H10B H 0.1552 0.0907 0.2524 0.057 Uiso 1 1 calc R . .
C11 C 0.14412(14) -0.2202(5) 0.3278(2) 0.0507(7) Uani 1 1 d . . .
H11 H 0.1781 -0.3386 0.3668 0.061 Uiso 1 1 calc R . .
C12 C 0.10506(16) -0.1044(5) 0.4040(3) 0.0601(8) Uani 1 1 d . . .
H12A H 0.1407 -0.0361 0.4624 0.072 Uiso 1 1 calc R . .
H12B H 0.0745 0.0234 0.3683 0.072 Uiso 1 1 calc R . .
C13 C 0.05900(17) -0.2794(6) 0.4456(2) 0.0600(8) Uani 1 1 d . . .
C14 C 0.09023(16) -0.3475(6) 0.2386(3) 0.0696(9) Uani 1 1 d . . .
H14A H 0.0543 -0.2364 0.2026 0.104 Uiso 1 1 calc R . .
H14B H 0.0667 -0.4733 0.2674 0.104 Uiso 1 1 calc R . .
H14C H 0.1159 -0.4125 0.1899 0.104 Uiso 1 1 calc R . .
O1 O 0.37578(11) 0.3098(4) 0.49320(15) 0.0635(6) Uani 1 1 d . . .
O2 O 0.27262(10) -0.0109(4) 0.44999(15) 0.0604(6) Uani 1 1 d . . .
O3 O 0.09286(12) -0.4558(5) 0.4969(2) 0.0845(8) Uani 1 1 d . . .
O4 O -0.00737(12) -0.2569(5) 0.4294(2) 0.0871(8) Uani 1 1 d . . .
S1 S 0.27332(3) 0.38181(12) 0.19999(5) 0.0457(2) Uani 1 1 d . . .
H3X H 0.062(2) -0.554(9) 0.516(4) 0.15(2) Uiso 1 1 d . . .
H1X H 0.348(2) 0.191(7) 0.499(3) 0.111(15) Uiso 1 1 d . . .

loop_
_atom_site_aniso_label
_atom_site_aniso_U_11
_atom_site_aniso_U_22
_atom_site_aniso_U_33
_atom_site_aniso_U_23
_atom_site_aniso_U_13
_atom_site_aniso_U_12
C1 0.0506(15) 0.0526(17) 0.0515(17) 0.0044(13) 0.0138(13) -0.0019(13)
C2 0.0524(17) 0.0482(17) 0.073(2) 0.0038(14) 0.0225(15) -0.0059(13)
C3 0.0441(15) 0.0477(16) 0.077(2) -0.0093(15) 0.0146(15) -0.0099(13)
C4 0.0420(14) 0.0513(16) 0.0600(18) -0.0084(14) 0.0069(13) -0.0025(13)
C5 0.0328(12) 0.0427(14) 0.0459(16) -0.0064(11) 0.0091(11) 0.0016(11)
C6 0.0367(13) 0.0508(15) 0.0371(15) -0.0017(12) 0.0078(11) 0.0007(12)
C7 0.0384(13) 0.0470(15) 0.0348(14) -0.0013(11) 0.0097(11) -0.0038(11)
C8 0.0372(13) 0.0425(14) 0.0446(15) -0.0037(11) 0.0132(11) -0.0003(11)
C9 0.0412(14) 0.0482(15) 0.0420(16) -0.0002(12) 0.0128(12) -0.0012(12)
C10 0.0448(14) 0.0521(16) 0.0465(16) 0.0007(12) 0.0129(12) -0.0083(13)
C11 0.0460(14) 0.0507(16) 0.0555(18) 0.0051(13) 0.0125(13) -0.0044(13)
C12 0.0603(17) 0.0567(18) 0.068(2) 0.0031(15) 0.0258(15) -0.0046(15)
C13 0.0562(19) 0.066(2) 0.062(2) 0.0126(16) 0.0218(15) 0.0010(16)
C14 0.0597(18) 0.075(2) 0.075(2) -0.0080(17) 0.0178(16) -0.0239(17)
O1 0.0641(13) 0.0777(15) 0.0418(12) 0.0034(10) -0.0010(10) -0.0191(12)
O2 0.0631(12) 0.0697(14) 0.0449(12) 0.0138(10) 0.0056(9) -0.0122(11)
O3 0.0601(13) 0.0940(19) 0.104(2) 0.0464(16) 0.0295(13) 0.0063(13)
O4 0.0538(13) 0.0984(19) 0.115(2) 0.0510(16) 0.0325(13) 0.0065(12)
S1 0.0454(4) 0.0516(4) 0.0385(4) 0.0011(3) 0.0065(3) -0.0093(3)

loop_
_atom_type_symbol
_atom_type_description
_atom_type_scat_dispersion_real
_atom_type_scat_dispersion_imag
_atom_type_scat_source
C C 0.0033 0.0016 'International Tables Vol C Tables 4.2.6.8 and 6.1.1.4'
H H 0.0000 0.0000 'International Tables Vol C Tables 4.2.6.8 and 6.1.1.4'
O O 0.0106 0.0060 'International Tables Vol C Tables 4.2.6.8 and 6.1.1.4'
S S 0.1246 0.1234 'International Tables Vol C Tables 4.2.6.8 and 6.1.1.4'

loop_
_geom_angle_atom_site_label_1
_geom_angle_atom_site_label_2
_geom_angle_atom_site_label_3
_geom_angle
_geom_angle_site_symmetry_1
_geom_angle_site_symmetry_3
_geom_angle_publ_flag
C2 C1 C8 117.9(3) . . ?
C2 C1 H1 121.1 . . ?
C8 C1 H1 121.1 . . ?
C1 C2 C3 121.6(3) . . ?
C1 C2 H2 119.2 . . ?
C3 C2 H2 119.2 . . ?
C4 C3 C2 121.0(3) . . ?
C4 C3 H3 119.5 . . ?
C2 C3 H3 119.5 . . ?
C3 C4 C5 118.7(3) . . ?
C3 C4 H4 120.7 . . ?
C5 C4 H4 120.7 . . ?
C8 C5 C4 119.9(2) . . ?
C8 C5 C6 111.0(2) . . ?
C4 C5 C6 129.1(2) . . ?
O1 C6 C7 124.6(2) . . ?
O1 C6 C5 121.8(2) . . ?
C7 C6 C5 113.6(2) . . ?
C6 C7 C9 122.5(2) . . ?
C6 C7 S1 112.01(19) . . ?
C9 C7 S1 125.50(18) . . ?
C1 C8 C5 121.0(2) . . ?
C1 C8 S1 126.4(2) . . ?
C5 C8 S1 112.60(19) . . ?
O2 C9 C7 119.5(2) . . ?
O2 C9 C10 121.2(2) . . ?
C7 C9 C10 119.3(2) . . ?
C9 C10 C11 115.7(2) . . ?
C9 C10 H10A 108.3 . . ?
C11 C10 H10A 108.3 . . ?
C9 C10 H10B 108.3 . . ?
C11 C10 H10B 108.3 . . ?
H10A C10 H10B 107.4 . . ?
C10 C11 C12 110.9(2) . . ?
C10 C11 C14 110.1(2) . . ?
C12 C11 C14 111.1(2) . . ?
C10 C11 H11 108.2 . . ?
C12 C11 H11 108.2 . . ?
C14 C11 H11 108.2 . . ?
C13 C12 C11 111.7(2) . . ?
C13 C12 H12A 109.3 . . ?
C11 C12 H12A 109.3 . . ?
C13 C12 H12B 109.3 . . ?
C11 C12 H12B 109.3 . . ?
H12A C12 H12B 107.9 . . ?
O4 C13 O3 122.2(3) . . ?
O4 C13 C12 121.8(3) . . ?
O3 C13 C12 116.0(3) . . ?
C11 C14 H14A 109.5 . . ?
C11 C14 H14B 109.5 . . ?
H14A C14 H14B 109.5 . . ?
C11 C14 H14C 109.5 . . ?
H14A C14 H14C 109.5 . . ?
H14B C14 H14C 109.5 . . ?
C6 O1 H1X 101(3) . . ?
C13 O3 H3X 111(3) . . ?
C8 S1 C7 90.76(12) . . ?

loop_
_geom_bond_atom_site_label_1
_geom_bond_atom_site_label_2
_geom_bond_distance
_geom_bond_site_symmetry_2
_geom_bond_publ_flag
C1 C2 1.374(4) . ?
C1 C8 1.395(4) . ?
C1 H1 0.9300 . ?
C2 C3 1.389(4) . ?
C2 H2 0.9300 . ?
C3 C4 1.369(4) . ?
C3 H3 0.9300 . ?
C4 C5 1.401(4) . ?
C4 H4 0.9300 . ?
C5 C8 1.399(3) . ?
C5 C6 1.425(4) . ?
C6 O1 1.326(3) . ?
C6 C7 1.374(3) . ?
C7 C9 1.441(4) . ?
C7 S1 1.744(3) . ?
C8 S1 1.737(2) . ?
C9 O2 1.233(3) . ?
C9 C10 1.507(3) . ?
C10 C11 1.520(4) . ?
C10 H10A 0.9700 . ?
C10 H10B 0.9700 . ?
C11 C12 1.520(4) . ?
C11 C14 1.532(4) . ?
C11 H11 0.9800 . ?
C12 C13 1.500(4) . ?
C12 H12A 0.9700 . ?
C12 H12B 0.9700 . ?
C13 O4 1.228(3) . ?
C13 O3 1.281(4) . ?
C14 H14A 0.9600 . ?
C14 H14B 0.9600 . ?
C14 H14C 0.9600 . ?
O1 H1X 0.86(4) . ?
O3 H3X 0.88(5) . ?

loop_
_geom_hbond_atom_site_label_D
_geom_hbond_atom_site_label_H
_geom_hbond_atom_site_label_A
_geom_hbond_distance_DH
_geom_hbond_distance_HA
_geom_hbond_distance_DA
_geom_hbond_angle_DHA
_geom_hbond_site_symmetry_A
O1 H1X O2 0.86(4) 1.82(4) 2.619(3) 153(4) .
O3 H3X O4 0.88(5) 1.75(5) 2.626(3) 173(5) 3_546

loop_
_geom_torsion_atom_site_label_1
_geom_torsion_atom_site_label_2
_geom_torsion_atom_site_label_3
_geom_torsion_atom_site_label_4
_geom_torsion
_geom_torsion_site_symmetry_1
_geom_torsion_site_symmetry_2
_geom_torsion_site_symmetry_3
_geom_torsion_site_symmetry_4
_geom_torsion_publ_flag
C8 C1 C2 C3 -0.3(4) . . . . ?
C1 C2 C3 C4 0.3(4) . . . . ?
C2 C3 C4 C5 -0.1(4) . . . . ?
C3 C4 C5 C8 -0.1(4) . . . . ?
C3 C4 C5 C6 -179.0(2) . . . . ?
C8 C5 C6 O1 178.8(2) . . . . ?
C4 C5 C6 O1 -2.2(4) . . . . ?
C8 C5 C6 C7 -1.2(3) . . . . ?
C4 C5 C6 C7 177.8(2) . . . . ?
O1 C6 C7 C9 1.3(4) . . . . ?
C5 C6 C7 C9 -178.6(2) . . . . ?
O1 C6 C7 S1 -178.5(2) . . . . ?
C5 C6 C7 S1 1.5(3) . . . . ?
C2 C1 C8 C5 0.1(4) . . . . ?
C2 C1 C8 S1 178.7(2) . . . . ?
C4 C5 C8 C1 0.1(4) . . . . ?
C6 C5 C8 C1 179.2(2) . . . . ?
C4 C5 C8 S1 -178.75(19) . . . . ?
C6 C5 C8 S1 0.4(3) . . . . ?
C6 C7 C9 O2 -2.9(4) . . . . ?
S1 C7 C9 O2 176.9(2) . . . . ?
C6 C7 C9 C10 177.2(2) . . . . ?
S1 C7 C9 C10 -3.0(4) . . . . ?
O2 C9 C10 C11 7.3(4) . . . . ?
C7 C9 C10 C11 -172.8(2) . . . . ?
C9 C10 C11 C12 68.1(3) . . . . ?
C9 C10 C11 C14 -168.5(2) . . . . ?
C10 C11 C12 C13 177.3(2) . . . . ?
C14 C11 C12 C13 54.5(3) . . . . ?
C11 C12 C13 O4 -118.1(3) . . . . ?
C11 C12 C13 O3 60.5(4) . . . . ?
C1 C8 S1 C7 -178.3(2) . . . . ?
C5 C8 S1 C7 0.42(19) . . . . ?
C6 C7 S1 C8 -1.1(2) . . . . ?
C9 C7 S1 C8 179.1(2) . . . . ?
